data_7113534
loop_
_publ_author_name
'Holbrey, John D.'
'Reichert, W. Matthew'
'Nieuwenhuyzen, Mark'
'Sheppard, Oonagh'
'Hardacre, Christopher'
'Rogers, Robin D.'

_publ_section_title
;
 Liquid clathrate formation in ionic liquid--aromatic mixtures
;
_journal_coden_ASTM CHCOFS
_journal_issue 4
_journal_name_full
;
 Chemical Communications (Cambridge, United Kingdom)
;
_journal_page_first 476
_journal_page_last 477
_journal_paper_doi 10.1039/b212726a
_journal_year 2003
_chemical_formula_sum 'C8 H12 F6 N2 P'
_chemical_formula_weight 281.17
_space_group_IT_number 14
_symmetry_cell_setting monoclinic
_symmetry_space_group_name_Hall '-P 2ybc'
_symmetry_space_group_name_H-M 'P 1 21/c 1'
_atom_sites_solution_hydrogens geom
_atom_sites_solution_primary direct
_atom_sites_solution_secondary difmap
_audit_creation_method SHELXL-97
_cell_angle_alpha 90.00
_cell_angle_beta 98.002(2)
_cell_angle_gamma 90.00
_cell_formula_units_Z 4
_cell_length_a 6.3616(8)
_cell_length_b 11.7383(14)
_cell_length_c 15.9061(19)
_cell_measurement_temperature 150(2)
_cell_volume 1176.2(2)
_computing_cell_refinement 'Bruker SAINT version 6.28a (Bruker, 2001)'
_computing_data_collection 'Bruker SMART version 5.054 (Bruker, 1998)'
_computing_data_reduction 'Bruker SAINT version 6.28a (Bruker, 2001)'
_computing_structure_refinement 'SHELXL-97 (Sheldrick, 1997)'
_computing_structure_solution 'SHELXS-97 (Sheldrick, 1990)'
_diffrn_ambient_temperature 150(2)
_diffrn_detector_area_resol_mean 8.192
_diffrn_measured_fraction_theta_full 0.930
_diffrn_measured_fraction_theta_max 0.930
_diffrn_measurement_device_type 'Bruker SMART 1K CCD difractomer'
_diffrn_measurement_method 'omega rotation with narrow frames'
_diffrn_radiation_monochromator 'silicon 111'
_diffrn_radiation_source 'Daresbury SRS Station 9.8 '
_diffrn_radiation_type Synchrotron
_diffrn_radiation_wavelength 0.68670
_diffrn_reflns_av_R_equivalents 0.0593
_diffrn_reflns_av_sigmaI/netI 0.0571
_diffrn_reflns_limit_h_max 8
_diffrn_reflns_limit_h_min -8
_diffrn_reflns_limit_k_max 16
_diffrn_reflns_limit_k_min -8
_diffrn_reflns_limit_l_max 22
_diffrn_reflns_limit_l_min -21
_diffrn_reflns_number 8378
_diffrn_reflns_theta_full 29.33
_diffrn_reflns_theta_max 29.33
_diffrn_reflns_theta_min 2.09
_diffrn_standards_number 0
_exptl_absorpt_coefficient_mu 0.292
_exptl_absorpt_correction_T_max 0.9714
_exptl_absorpt_correction_T_min 0.9440
_exptl_absorpt_correction_type empirical
_exptl_absorpt_process_details SADABS
_exptl_crystal_colour Block
_exptl_crystal_density_diffrn 1.588
_exptl_crystal_density_method 'not measured'
_exptl_crystal_description Colourless
_exptl_crystal_F_000 572
_exptl_crystal_size_max 0.20
_exptl_crystal_size_mid 0.10
_exptl_crystal_size_min 0.10
_refine_diff_density_max 0.773
_refine_diff_density_min -0.340
_refine_diff_density_rms 0.145
_refine_ls_extinction_method none
_refine_ls_goodness_of_fit_ref 1.096
_refine_ls_hydrogen_treatment mixed
_refine_ls_matrix_type full
_refine_ls_number_parameters 156
_refine_ls_number_reflns 3315
_refine_ls_number_restraints 0
_refine_ls_restrained_S_all 1.096
_refine_ls_R_factor_all 0.0506
_refine_ls_R_factor_gt 0.0474
_refine_ls_shift/su_max 0.019
_refine_ls_shift/su_mean 0.000
_refine_ls_structure_factor_coef Fsqd
_refine_ls_weighting_details 'calc w=1/[\s^2^(Fo^2^)+(0.0546P)^2^+0.2601P] where P=(Fo^2^+2Fc^2^)/3'
_refine_ls_weighting_scheme calc
_refine_ls_wR_factor_gt 0.1158
_refine_ls_wR_factor_ref 0.1195
_reflns_number_gt 2992
_reflns_number_total 3315
_reflns_threshold_expression >2sigma(I)
_cod_duplicate_entry 7103989
_cod_data_source_file b212726a.txt
_cod_data_source_block dmbzpf6m
_cod_depositor_comments
;
The following automatic conversions were performed:

'_symmetry_cell_setting' value 'Monoclinic' changed to 'monoclinic'
according to
/usr/data/users/saulius/automatic-downloads/retrospective/RSC/lib/dictionaries/cif_core.dic
dictionary named 'cif_core.dic' version 2.4.2 from
2011-04-26.

'_exptl_absorpt_correction_type' value 'Empirical'
changed to 'empirical' according to
/usr/data/users/saulius/automatic-downloads/retrospective/RSC/lib/dictionaries/cif_core.dic
dictionary named 'cif_core.dic' version 2.4.2 from 2011-04-26.

Automatic conversion script
Id: cif_fix_values 2281 2013-09-26 08:29:07Z andrius 
;
_cod_original_sg_symbol_H-M P2(1)/c
_cod_database_code 7113534

loop_
_symmetry_equiv_pos_as_xyz
'x, y, z'
'-x, y+1/2, -z+1/2'
'-x, -y, -z'
'x, -y-1/2, z-1/2'

loop_
_atom_site_label
_atom_site_type_symbol
_atom_site_fract_x
_atom_site_fract_y
_atom_site_fract_z
_atom_site_U_iso_or_equiv
_atom_site_adp_type
_atom_site_occupancy
_atom_site_symmetry_multiplicity
_atom_site_calc_flag
_atom_site_refinement_flags
C1 C -0.2311(4) 0.22436(19) -0.02290(12) 0.0626(5) Uani 1 1 d .
H1A H -0.0858 0.2341 0.0059 0.094 Uiso 1 1 calc R
H1B H -0.2804 0.2959 -0.0508 0.094 Uiso 1 1 calc R
H1C H -0.2339 0.1639 -0.0655 0.094 Uiso 1 1 calc R
N1 N -0.3702(2) 0.19338(10) 0.03918(7) 0.0350(3) Uani 1 1 d .
C2 C -0.32931(19) 0.21074(10) 0.12215(8) 0.0289(2) Uani 1 1 d .
H2A H -0.2030 0.2435 0.1511 0.035 Uiso 1 1 calc R
N3 N -0.49189(18) 0.17521(9) 0.15805(7) 0.0324(2) Uani 1 1 d .
C4 C -0.6423(2) 0.13312(13) 0.09568(12) 0.0491(4) Uani 1 1 d .
H4A H -0.7754 0.1012 0.1035 0.059 Uiso 1 1 calc R
C5 C -0.5670(3) 0.14521(14) 0.02185(11) 0.0503(4) Uani 1 1 d .
H5A H -0.6373 0.1242 -0.0326 0.060 Uiso 1 1 calc R
C6 C -0.5033(3) 0.17723(15) 0.24924(10) 0.0518(4) Uani 1 1 d .
H6A H -0.3875 0.1313 0.2791 0.078 Uiso 1 1 calc R
H6B H -0.6398 0.1458 0.2599 0.078 Uiso 1 1 calc R
H6C H -0.4903 0.2559 0.2698 0.078 Uiso 1 1 calc R
P1 P 0.06710(5) 0.42077(3) 0.293036(19) 0.02790(11) Uani 1 1 d .
F11 F 0.04772(16) 0.54353(8) 0.24979(6) 0.0490(2) Uani 1 1 d .
F12 F 0.08556(15) 0.29872(7) 0.33757(6) 0.0425(2) Uani 1 1 d .
F13 F 0.05998(14) 0.47917(8) 0.38420(5) 0.0419(2) Uani 1 1 d .
F14 F 0.07532(15) 0.36201(9) 0.20259(5) 0.0458(2) Uani 1 1 d .
F15 F -0.18632(14) 0.41028(9) 0.27928(6) 0.0471(2) Uani 1 1 d .
F16 F 0.32009(12) 0.43156(7) 0.30735(6) 0.0378(2) Uani 1 1 d .
C1S C 0.5078(4) -0.02928(14) 0.41649(10) 0.0540(5) Uani 1 1 d .
H1SA H 0.5131 -0.0494 0.3590 0.065 Uiso 1 1 calc R
C2S C 0.3290(3) 0.02036(16) 0.43900(12) 0.0595(5) Uani 1 1 d .
H2SA H 0.2103 0.0346 0.3971 0.071 Uiso 1 1 calc R
C3S C 0.3207(3) 0.04998(16) 0.52298(13) 0.0570(4) Uani 1 1 d .
H3SA H 0.1966 0.0845 0.5385 0.068 Uiso 1 1 calc R

loop_
_atom_site_aniso_label
_atom_site_aniso_U_11
_atom_site_aniso_U_22
_atom_site_aniso_U_33
_atom_site_aniso_U_23
_atom_site_aniso_U_13
_atom_site_aniso_U_12
C1 0.0808(14) 0.0683(12) 0.0449(9) 0.0109(8) 0.0302(9) 0.0213(10)
N1 0.0424(6) 0.0328(5) 0.0287(5) -0.0012(4) 0.0006(4) 0.0082(4)
C2 0.0280(5) 0.0281(5) 0.0294(5) -0.0020(4) -0.0005(4) 0.0008(4)
N3 0.0333(5) 0.0266(5) 0.0377(6) 0.0040(4) 0.0061(4) 0.0033(4)
C4 0.0325(7) 0.0385(7) 0.0718(11) 0.0067(7) -0.0079(7) -0.0085(5)
C5 0.0551(9) 0.0397(8) 0.0477(8) -0.0063(6) -0.0224(7) -0.0017(7)
C6 0.0720(11) 0.0453(8) 0.0442(8) 0.0085(6) 0.0294(8) 0.0171(8)
P1 0.02426(17) 0.03040(18) 0.02793(18) -0.00079(11) -0.00025(12) -0.00189(10)
F11 0.0494(5) 0.0388(5) 0.0543(5) 0.0155(4) -0.0092(4) -0.0015(4)
F12 0.0495(5) 0.0317(4) 0.0477(5) 0.0059(3) 0.0117(4) -0.0006(3)
F13 0.0411(5) 0.0477(5) 0.0354(4) -0.0108(3) 0.0006(3) 0.0089(4)
F14 0.0455(5) 0.0604(6) 0.0318(4) -0.0117(4) 0.0058(3) -0.0128(4)
F15 0.0244(4) 0.0623(6) 0.0529(5) -0.0032(4) -0.0004(4) -0.0047(4)
F16 0.0243(4) 0.0416(5) 0.0464(5) -0.0031(3) 0.0011(3) -0.0026(3)
C1S 0.0925(14) 0.0383(8) 0.0310(7) -0.0018(6) 0.0072(8) -0.0182(8)
C2S 0.0679(12) 0.0489(9) 0.0533(10) 0.0092(7) -0.0218(9) -0.0136(8)
C3S 0.0617(11) 0.0423(8) 0.0689(12) 0.0024(8) 0.0163(9) -0.0044(8)

loop_
_atom_type_symbol
_atom_type_description
_atom_type_scat_dispersion_real
_atom_type_scat_dispersion_imag
_atom_type_scat_source
C C 0.0033 0.0016 'International Tables Vol C Tables 4.2.6.8 and 6.1.1.4'
H H 0.0000 0.0000 'International Tables Vol C Tables 4.2.6.8 and 6.1.1.4'
N N 0.0061 0.0033 'International Tables Vol C Tables 4.2.6.8 and 6.1.1.4'
F F 0.0171 0.0103 'International Tables Vol C Tables 4.2.6.8 and 6.1.1.4'
P P 0.1023 0.0942 'International Tables Vol C Tables 4.2.6.8 and 6.1.1.4'

loop_
_geom_angle_atom_site_label_1
_geom_angle_atom_site_label_2
_geom_angle_atom_site_label_3
_geom_angle
_geom_angle_site_symmetry_1
_geom_angle_site_symmetry_3
C2 N1 C5 108.19(12) . .
C2 N1 C1 125.56(15) . .
C5 N1 C1 126.22(15) . .
N3 C2 N1 109.02(12) . .
C2 N3 C4 108.14(12) . .
C2 N3 C6 125.13(13) . .
C4 N3 C6 126.69(14) . .
C5 C4 N3 107.37(13) . .
C4 C5 N1 107.27(13) . .
F11 P1 F12 179.15(5) . .
F11 P1 F16 90.32(5) . .
F12 P1 F16 89.86(5) . .
F11 P1 F15 89.69(5) . .
F12 P1 F15 90.12(5) . .
F16 P1 F15 179.64(5) . .
F11 P1 F14 90.68(6) . .
F12 P1 F14 90.15(5) . .
F16 P1 F14 90.23(5) . .
F15 P1 F14 90.13(5) . .
F11 P1 F13 89.63(5) . .
F12 P1 F13 89.55(5) . .
F16 P1 F13 89.54(5) . .
F15 P1 F13 90.10(5) . .
F14 P1 F13 179.61(6) . .
C2S C1S C3S 120.01(16) . 3_656
C1S C2S C3S 120.15(16) . .
C1S C3S C2S 119.84(18) 3_656 .

loop_
_geom_bond_atom_site_label_1
_geom_bond_atom_site_label_2
_geom_bond_distance
_geom_bond_site_symmetry_2
C1 N1 1.461(2) .
N1 C2 1.3248(16) .
N1 C5 1.366(2) .
C2 N3 1.3169(17) .
N3 C4 1.3707(19) .
N3 C6 1.4626(19) .
C4 C5 1.336(3) .
P1 F11 1.5941(9) .
P1 F12 1.5952(9) .
P1 F16 1.5988(8) .
P1 F15 1.6012(9) .
P1 F14 1.6028(9) .
P1 F13 1.6102(9) .
C1S C2S 1.369(3) .
C1S C3S 1.373(3) 3_656
C2S C3S 1.388(3) .
C3S C1S 1.373(3) 3_656
